data_1503931
loop_
_publ_author_name
'Chen, Yunfeng'
'Zhong, Cheng'
'Petersen, Jeffrey L.'
'Akhmedov, Novruz G.'
'Shi, Xiaodong'

_publ_section_title
;
 One-pot asymmetric synthesis of substituted piperidines by exocyclic
 chirality induction.
;
_journal_issue 11
_journal_name_full 'Organic letters'
_journal_page_first 2333
_journal_page_last 2336
_journal_paper_doi 10.1021/ol900708d
_journal_volume 11
_journal_year 2009
_chemical_formula_sum 'C19 H22 N2 O3'
_chemical_formula_weight 326.39
_chemical_name_systematic
; 
 ? 
;
_space_group_IT_number 2
_symmetry_cell_setting triclinic
_symmetry_space_group_name_Hall '-P 1'
_symmetry_space_group_name_H-M 'P -1'
_atom_sites_solution_hydrogens geom
_atom_sites_solution_primary direct
_atom_sites_solution_secondary difmap
_audit_creation_method SHELXL-97
_cell_angle_alpha 86.801(2)
_cell_angle_beta 78.749(2)
_cell_angle_gamma 78.606(2)
_cell_formula_units_Z 2
_cell_length_a 5.7787(5)
_cell_length_b 10.6482(10)
_cell_length_c 14.3895(14)
_cell_measurement_reflns_used 3836
_cell_measurement_temperature 293(2)
_cell_measurement_theta_max 27.55
_cell_measurement_theta_min 2.40
_cell_volume 851.16(14)
_computing_structure_refinement 'SHELXL-97 (Sheldrick, 1997)'
_computing_structure_solution 'SHELXS-97 (Sheldrick, 1990)'
_diffrn_ambient_temperature 293(2)
_diffrn_measured_fraction_theta_full 0.962
_diffrn_measured_fraction_theta_max 0.962
_diffrn_radiation_monochromator graphite
_diffrn_radiation_source 'fine-focus sealed tube'
_diffrn_radiation_type MoK\a
_diffrn_radiation_wavelength 0.71073
_diffrn_reflns_av_R_equivalents 0.0273
_diffrn_reflns_av_sigmaI/netI 0.0555
_diffrn_reflns_limit_h_max 7
_diffrn_reflns_limit_h_min -7
_diffrn_reflns_limit_k_max 12
_diffrn_reflns_limit_k_min -13
_diffrn_reflns_limit_l_max 18
_diffrn_reflns_limit_l_min -18
_diffrn_reflns_number 6018
_diffrn_reflns_theta_full 27.56
_diffrn_reflns_theta_max 27.56
_diffrn_reflns_theta_min 2.41
_diffrn_standards_decay_% none
_exptl_absorpt_coefficient_mu 0.087
_exptl_absorpt_correction_T_max 0.985
_exptl_absorpt_correction_T_min 0.966
_exptl_absorpt_correction_type semi-empirical
_exptl_absorpt_process_details SADABS
_exptl_crystal_colour colorless
_exptl_crystal_density_diffrn 1.274
_exptl_crystal_density_method 'not measured'
_exptl_crystal_F_000 348
_exptl_crystal_size_max 0.40
_exptl_crystal_size_mid 0.38
_exptl_crystal_size_min 0.18
_refine_diff_density_max 0.249
_refine_diff_density_min -0.172
_refine_diff_density_rms 0.042
_refine_ls_extinction_method none
_refine_ls_goodness_of_fit_ref 1.030
_refine_ls_hydrogen_treatment riding
_refine_ls_matrix_type full
_refine_ls_number_parameters 219
_refine_ls_number_reflns 3797
_refine_ls_number_restraints 0
_refine_ls_restrained_S_all 1.030
_refine_ls_R_factor_all 0.0654
_refine_ls_R_factor_gt 0.0525
_refine_ls_shift/su_max 0.000
_refine_ls_shift/su_mean 0.000
_refine_ls_structure_factor_coef Fsqd
_refine_ls_weighting_details 'calc w=1/[\s^2^(Fo^2^)+(0.0694P)^2^+0.1487P] where P=(Fo^2^+2Fc^2^)/3'
_refine_ls_weighting_scheme calc
_refine_ls_wR_factor_gt 0.1426
_refine_ls_wR_factor_ref 0.1552
_reflns_number_gt 2983
_reflns_number_total 3797
_reflns_threshold_expression >2sigma(I)
_cod_data_source_file ol900708d_si_002.cif
_cod_data_source_block 4a-minor
_cod_original_sg_symbol_H-M P-1
_cod_database_code 1503931

loop_
_symmetry_equiv_pos_as_xyz
'x, y, z'
'-x, -y, -z'

loop_
_atom_site_label
_atom_site_type_symbol
_atom_site_fract_x
_atom_site_fract_y
_atom_site_fract_z
_atom_site_U_iso_or_equiv
_atom_site_adp_type
_atom_site_occupancy
_atom_site_symmetry_multiplicity
_atom_site_calc_flag
_atom_site_refinement_flags
O1 O 1.00434(19) -0.05377(12) 0.19132(9) 0.0570(3) Uani 1 1 d .
H1O H 1.0441 -0.0755 0.1358 0.086 Uiso 1 1 calc R
O2 O 0.6019(3) 0.11953(14) 0.02729(8) 0.0758(4) Uani 1 1 d .
O3 O 0.9483(3) 0.15714(18) 0.03380(11) 0.0906(5) Uani 1 1 d .
N1 N 0.3954(2) 0.20062(11) 0.31783(8) 0.0405(3) Uani 1 1 d .
N2 N 0.7504(3) 0.13697(12) 0.07114(9) 0.0509(3) Uani 1 1 d .
C1 C 0.4388(2) 0.20547(13) 0.21333(9) 0.0382(3) Uani 1 1 d .
H1 H 0.3229 0.1648 0.1905 0.046 Uiso 1 1 calc R
C2 C 0.6952(3) 0.13188(13) 0.17812(9) 0.0386(3) Uani 1 1 d .
H2 H 0.8054 0.1771 0.2005 0.046 Uiso 1 1 calc R
C3 C 0.7497(3) -0.00926(13) 0.21310(10) 0.0420(3) Uani 1 1 d .
C4 C 0.6832(3) -0.00280(15) 0.32115(11) 0.0494(4) Uani 1 1 d .
H4A H 0.7004 -0.0892 0.3477 0.059 Uiso 1 1 calc R
H4B H 0.7939 0.0399 0.3442 0.059 Uiso 1 1 calc R
C5 C 0.4296(3) 0.06785(14) 0.35473(10) 0.0501(4) Uani 1 1 d .
H5A H 0.3180 0.0235 0.3338 0.060 Uiso 1 1 calc R
H5B H 0.3947 0.0684 0.4235 0.060 Uiso 1 1 calc R
C6 C 0.1506(3) 0.26906(15) 0.35711(10) 0.0481(4) Uani 1 1 d .
H6A H 0.0353 0.2185 0.3473 0.058 Uiso 1 1 calc R
H6B H 0.1185 0.3499 0.3230 0.058 Uiso 1 1 calc R
C7 C 0.1159(3) 0.29479(14) 0.46150(10) 0.0459(3) Uani 1 1 d .
C8 C 0.2670(3) 0.35878(17) 0.49514(12) 0.0585(4) Uani 1 1 d .
H8 H 0.3978 0.3813 0.4536 0.070 Uiso 1 1 calc R
C9 C 0.2272(4) 0.39002(19) 0.58974(13) 0.0683(5) Uani 1 1 d .
H9 H 0.3312 0.4329 0.6115 0.082 Uiso 1 1 calc R
C10 C 0.0340(4) 0.35767(19) 0.65141(12) 0.0676(5) Uani 1 1 d .
H10 H 0.0056 0.3800 0.7148 0.081 Uiso 1 1 calc R
C11 C -0.1163(4) 0.2929(2) 0.62017(13) 0.0701(5) Uani 1 1 d .
H11 H -0.2456 0.2700 0.6624 0.084 Uiso 1 1 calc R
C12 C -0.0766(3) 0.26092(18) 0.52487(12) 0.0600(4) Uani 1 1 d .
H12 H -0.1795 0.2167 0.5038 0.072 Uiso 1 1 calc R
C13 C 0.4169(3) 0.34376(13) 0.17762(9) 0.0401(3) Uani 1 1 d .
C14 C 0.2524(3) 0.39488(16) 0.12051(10) 0.0504(4) Uani 1 1 d .
H14 H 0.1562 0.3438 0.1023 0.061 Uiso 1 1 calc R
C15 C 0.2310(4) 0.52314(18) 0.09025(11) 0.0632(5) Uani 1 1 d .
H15 H 0.1183 0.5574 0.0530 0.076 Uiso 1 1 calc R
C16 C 0.3747(4) 0.59864(16) 0.11505(12) 0.0633(5) Uani 1 1 d .
H16 H 0.3611 0.6835 0.0941 0.076 Uiso 1 1 calc R
C17 C 0.5394(4) 0.54830(16) 0.17118(13) 0.0606(4) Uani 1 1 d .
H17 H 0.6374 0.5993 0.1880 0.073 Uiso 1 1 calc R
C18 C 0.5596(3) 0.42217(15) 0.20271(11) 0.0513(4) Uani 1 1 d .
H18 H 0.6702 0.3895 0.2412 0.062 Uiso 1 1 calc R
C19 C 0.6219(3) -0.09925(15) 0.17288(12) 0.0534(4) Uani 1 1 d .
H19A H 0.6772 -0.1047 0.1056 0.080 Uiso 1 1 calc R
H19B H 0.4517 -0.0671 0.1861 0.080 Uiso 1 1 calc R
H19C H 0.6560 -0.1828 0.2015 0.080 Uiso 1 1 calc R

loop_
_atom_site_aniso_label
_atom_site_aniso_U_11
_atom_site_aniso_U_22
_atom_site_aniso_U_33
_atom_site_aniso_U_23
_atom_site_aniso_U_13
_atom_site_aniso_U_12
O1 0.0420(6) 0.0599(7) 0.0632(7) -0.0067(5) -0.0087(5) 0.0046(5)
O2 0.1126(12) 0.0764(9) 0.0468(6) -0.0040(6) -0.0284(7) -0.0242(8)
O3 0.0741(10) 0.1115(13) 0.0694(8) 0.0067(8) 0.0233(7) -0.0164(9)
N1 0.0432(6) 0.0384(6) 0.0356(5) -0.0019(4) -0.0027(5) -0.0021(5)
N2 0.0646(9) 0.0396(6) 0.0412(6) -0.0046(5) 0.0022(6) -0.0033(6)
C1 0.0400(7) 0.0366(7) 0.0383(6) -0.0029(5) -0.0077(5) -0.0072(5)
C2 0.0414(7) 0.0379(7) 0.0366(6) -0.0054(5) -0.0054(5) -0.0083(5)
C3 0.0392(7) 0.0376(7) 0.0461(7) -0.0038(5) -0.0059(6) -0.0010(5)
C4 0.0557(9) 0.0427(8) 0.0467(8) 0.0003(6) -0.0119(7) -0.0004(7)
C5 0.0604(9) 0.0422(8) 0.0413(7) 0.0026(6) -0.0007(6) -0.0041(7)
C6 0.0434(8) 0.0506(8) 0.0455(7) -0.0034(6) -0.0044(6) -0.0009(6)
C7 0.0464(8) 0.0413(7) 0.0421(7) -0.0017(5) -0.0001(6) 0.0029(6)
C8 0.0589(10) 0.0602(10) 0.0534(9) -0.0060(7) -0.0014(7) -0.0118(8)
C9 0.0785(13) 0.0653(11) 0.0595(10) -0.0127(8) -0.0149(9) -0.0050(10)
C10 0.0769(13) 0.0692(11) 0.0424(8) -0.0056(8) -0.0027(8) 0.0128(10)
C11 0.0656(12) 0.0784(13) 0.0504(9) 0.0054(9) 0.0126(8) -0.0004(10)
C12 0.0532(10) 0.0640(10) 0.0568(9) -0.0020(8) 0.0016(7) -0.0085(8)
C13 0.0449(7) 0.0360(7) 0.0358(6) -0.0024(5) -0.0030(5) -0.0031(5)
C14 0.0540(9) 0.0522(8) 0.0435(7) -0.0023(6) -0.0107(6) -0.0042(7)
C15 0.0762(12) 0.0600(10) 0.0434(8) 0.0046(7) -0.0111(8) 0.0092(9)
C16 0.0884(13) 0.0398(8) 0.0497(8) 0.0024(7) 0.0058(9) -0.0031(8)
C17 0.0726(11) 0.0415(8) 0.0659(10) -0.0069(7) -0.0023(9) -0.0151(8)
C18 0.0572(9) 0.0418(8) 0.0554(8) -0.0052(6) -0.0130(7) -0.0073(7)
C19 0.0580(10) 0.0403(8) 0.0625(9) -0.0063(7) -0.0102(7) -0.0109(7)

loop_
_atom_type_symbol
_atom_type_description
_atom_type_scat_dispersion_real
_atom_type_scat_dispersion_imag
_atom_type_scat_source
C C 0.0033 0.0016 'International Tables Vol C Tables 4.2.6.8 and 6.1.1.4'
H H 0.0000 0.0000 'International Tables Vol C Tables 4.2.6.8 and 6.1.1.4'
N N 0.0061 0.0033 'International Tables Vol C Tables 4.2.6.8 and 6.1.1.4'
O O 0.0106 0.0060 'International Tables Vol C Tables 4.2.6.8 and 6.1.1.4'

loop_
_geom_angle_atom_site_label_1
_geom_angle_atom_site_label_2
_geom_angle_atom_site_label_3
_geom_angle
C5 N1 C1 111.67(11)
C5 N1 C6 109.74(11)
C1 N1 C6 110.49(11)
O2 N2 O3 123.56(15)
O2 N2 C2 119.54(13)
O3 N2 C2 116.89(15)
N1 C1 C13 110.21(10)
N1 C1 C2 107.31(10)
C13 C1 C2 109.65(11)
N2 C2 C1 109.30(11)
N2 C2 C3 109.46(11)
C1 C2 C3 115.80(11)
O1 C3 C19 110.17(12)
O1 C3 C4 105.95(12)
C19 C3 C4 112.42(13)
O1 C3 C2 108.12(11)
C19 C3 C2 114.85(12)
C4 C3 C2 104.81(11)
C5 C4 C3 112.29(12)
N1 C5 C4 111.30(12)
N1 C6 C7 112.70(12)
C8 C7 C12 118.50(15)
C8 C7 C6 120.67(14)
C12 C7 C6 120.73(15)
C7 C8 C9 121.01(17)
C10 C9 C8 119.9(2)
C11 C10 C9 120.23(16)
C10 C11 C12 120.08(17)
C7 C12 C11 120.26(19)
C14 C13 C18 118.54(14)
C14 C13 C1 120.96(13)
C18 C13 C1 120.49(12)
C13 C14 C15 120.08(16)
C16 C15 C14 120.53(16)
C15 C16 C17 119.67(15)
C16 C17 C18 120.33(17)
C17 C18 C13 120.84(16)

loop_
_geom_bond_atom_site_label_1
_geom_bond_atom_site_label_2
_geom_bond_distance
O1 C3 1.4315(17)
O2 N2 1.2069(19)
O3 N2 1.219(2)
N1 C5 1.4719(18)
N1 C1 1.4750(16)
N1 C6 1.4761(18)
N2 C2 1.5102(17)
C1 C13 1.5218(18)
C1 C2 1.5356(19)
C2 C3 1.5497(19)
C3 C19 1.519(2)
C3 C4 1.529(2)
C4 C5 1.509(2)
C6 C7 1.509(2)
C7 C8 1.378(2)
C7 C12 1.387(2)
C8 C9 1.384(2)
C9 C10 1.373(3)
C10 C11 1.362(3)
C11 C12 1.396(3)
C13 C14 1.388(2)
C13 C18 1.389(2)
C14 C15 1.399(2)
C15 C16 1.369(3)
C16 C17 1.377(3)
C17 C18 1.383(2)
